data_7118674
loop_
_publ_author_name
'Less, Robert J.'
'Garc\'ia-Rodr\'iguez, Ra\'ul'
'Simmonds, Hayley R.'
'Allen, Lucy K.'
'Bond, Andrew D.'
'Wright, Dominic S.'

_publ_section_title
;
 Use of crown ethers to isolate intermediates in ammonia-borane
 dehydrocoupling reactions.
;
_journal_issue 18
_journal_name_full 'Chemical communications (Cambridge, England)'
_journal_page_first 3650
_journal_page_last 3652
_journal_paper_doi 10.1039/c6cc00088f
_journal_volume 52
_journal_year 2016
_chemical_absolute_configuration ad
_chemical_formula_moiety 'C12 H24 O6, C4 H13 B O N +, Al Cl4 -'
_chemical_formula_sum 'C16 H37 Al B Cl4 N O7'
_chemical_formula_weight 535.05
_space_group_crystal_system orthorhombic
_space_group_IT_number 33
_space_group_name_Hall 'P 2c -2n'
_space_group_name_H-M_alt 'P n a 21'
_symmetry_space_group_name_Hall 'P 2c -2n'
_symmetry_space_group_name_H-M 'P n a 21'
_atom_sites_solution_hydrogens geom
_audit_creation_method SHELXL-2014/7
_audit_update_record
;
2015-12-18 deposited with the CCDC.
2016-01-29 downloaded from the CCDC.
;
_cell_angle_alpha 90
_cell_angle_beta 90
_cell_angle_gamma 90
_cell_formula_units_Z 4
_cell_length_a 19.0847(7)
_cell_length_b 16.0369(6)
_cell_length_c 8.8244(3)
_cell_measurement_reflns_used 9906
_cell_measurement_temperature 180(2)
_cell_measurement_theta_max 66.70
_cell_measurement_theta_min 3.60
_cell_volume 2700.79(17)
_computing_cell_refinement 'SAINT (Bruker, 2014)'
_computing_data_collection 'APEX2 (Bruker, 2014)'
_computing_data_reduction SAINT
_computing_molecular_graphics 'Mercury (Macrae et al., 2008)'
_computing_publication_material SHELXL
_computing_structure_refinement 'SHELXL (Sheldrick, 2015)'
_computing_structure_solution 'SHELXT (Sheldrick, 2015)'
_diffrn_ambient_temperature 180(2)
_diffrn_measured_fraction_theta_full 0.987
_diffrn_measured_fraction_theta_max 0.987
_diffrn_measurement_device_type 'Bruker D8-QUEST PHOTON-100'
_diffrn_measurement_method '\w and \f-scans'
_diffrn_radiation_type CuK\a
_diffrn_radiation_wavelength 1.54178
_diffrn_reflns_av_R_equivalents 0.0600
_diffrn_reflns_av_unetI/netI 0.0512
_diffrn_reflns_laue_measured_fraction_full 0.987
_diffrn_reflns_laue_measured_fraction_max 0.987
_diffrn_reflns_limit_h_max 22
_diffrn_reflns_limit_h_min -22
_diffrn_reflns_limit_k_max 18
_diffrn_reflns_limit_k_min -19
_diffrn_reflns_limit_l_max 10
_diffrn_reflns_limit_l_min -9
_diffrn_reflns_number 16779
_diffrn_reflns_point_group_measured_fraction_full 0.839
_diffrn_reflns_point_group_measured_fraction_max 0.839
_diffrn_reflns_theta_full 66.693
_diffrn_reflns_theta_max 66.693
_diffrn_reflns_theta_min 3.600
_diffrn_source 'Incoatec I\mS Cu microsource'
_exptl_absorpt_coefficient_mu 4.589
_exptl_absorpt_correction_T_max 0.7528
_exptl_absorpt_correction_T_min 0.4258
_exptl_absorpt_correction_type multi-scan
_exptl_absorpt_process_details 'SADABS (Bruker, 2014)'
_exptl_crystal_colour colourless
_exptl_crystal_density_diffrn 1.316
_exptl_crystal_description needle
_exptl_crystal_F_000 1128
_exptl_crystal_size_max 0.350
_exptl_crystal_size_mid 0.080
_exptl_crystal_size_min 0.080
_refine_diff_density_max 0.663
_refine_diff_density_min -0.413
_refine_diff_density_rms 0.103
_refine_ls_abs_structure_details
;
Flack x determined using 1124 quotients [(I+)-(I-)]/[(I+)+(I-)]
(Parsons, Flack and Wagner, Acta Cryst. B69 (2013) 249-259).
;
_refine_ls_abs_structure_Flack 0.018(19)
_refine_ls_extinction_method none
_refine_ls_goodness_of_fit_ref 1.424
_refine_ls_hydrogen_treatment constr
_refine_ls_matrix_type full
_refine_ls_number_parameters 272
_refine_ls_number_reflns 4023
_refine_ls_number_restraints 1
_refine_ls_restrained_S_all 1.424
_refine_ls_R_factor_all 0.1032
_refine_ls_R_factor_gt 0.0987
_refine_ls_shift/su_max 0.000
_refine_ls_shift/su_mean 0.000
_refine_ls_structure_factor_coef Fsqd
_refine_ls_weighting_details 'w=1/[\s^2^(Fo^2^)+(0.0515P)^2^+10.9569P] where P=(Fo^2^+2Fc^2^)/3'
_refine_ls_weighting_scheme calc
_refine_ls_wR_factor_gt 0.2169
_refine_ls_wR_factor_ref 0.2191
_reflns_Friedel_coverage 0.587
_reflns_friedel_fraction_full 0.668
_reflns_friedel_fraction_max 0.668
_reflns_number_gt 3875
_reflns_number_total 4023
_reflns_threshold_expression 'I > 2\s(I)'
_cod_data_source_file c6cc00088f2.cif
_cod_data_source_block DW_B2_0025
_cod_depositor_comments 'Adding full bibliography for 7118673--7118675.cif.'
_cod_database_code 7118674
_cambridge_user_name 'Rob Less'
_cambridge_user_crsid rjl1003
_cambridge_supervisor_name 'Dominic Wright'
_cambridge_supervisor_crsid dsw1000
_cambridge_crystallographer_name 'Andrew Bond'
_cambridge_crystallographer_crsid adb29
_cambridge_sample_id RL1347A1
_cambridge_data_id dw_b2_0025
_shelx_space_group_comment
;
The symmetry employed for this shelxl refinement is uniquely defined
by the following loop, which should always be used as a source of
symmetry information in preference to the above space-group names.
They are only intended as comments.
;
_shelx_estimated_absorpt_t_min 0.297
_shelx_estimated_absorpt_t_max 0.710

loop_
_space_group_symop_operation_xyz
'x, y, z'
'-x, -y, z+1/2'
'x+1/2, -y+1/2, z'
'-x+1/2, y+1/2, z+1/2'

loop_
_atom_site_label
_atom_site_type_symbol
_atom_site_fract_x
_atom_site_fract_y
_atom_site_fract_z
_atom_site_U_iso_or_equiv
_atom_site_adp_type
_atom_site_occupancy
_atom_site_site_symmetry_order
_atom_site_calc_flag
_atom_site_refinement_flags_posn
_atom_site_refinement_flags_adp
Al1 Al 0.36413(17) 0.9156(2) 0.1437(4) 0.0295(8) Uani 1 1 d . .
Cl1 Cl 0.2703(2) 0.9819(3) 0.1952(5) 0.0655(11) Uani 1 1 d . .
Cl2 Cl 0.4497(2) 0.9661(2) 0.2688(5) 0.0574(10) Uani 1 1 d . .
Cl3 Cl 0.35140(18) 0.78657(19) 0.1968(4) 0.0504(8) Uani 1 1 d . .
Cl4 Cl 0.38679(15) 0.9296(2) -0.0907(4) 0.0402(7) Uani 1 1 d . .
O1 O 0.6049(5) 0.7648(5) 0.5205(12) 0.048(2) Uani 1 1 d . .
O2 O 0.7023(4) 0.6455(5) 0.6414(10) 0.038(2) Uani 1 1 d . .
O3 O 0.6465(4) 0.4894(5) 0.7529(11) 0.038(2) Uani 1 1 d . .
O4 O 0.5071(4) 0.4901(5) 0.8707(10) 0.040(2) Uani 1 1 d . .
O5 O 0.4120(4) 0.6136(6) 0.7598(11) 0.044(2) Uani 1 1 d . .
O6 O 0.4717(5) 0.7668(5) 0.6632(11) 0.049(2) Uani 1 1 d . .
O7 O 0.6072(5) 0.7620(6) 0.9730(10) 0.047(2) Uani 1 1 d . .
N1 N 0.5671(4) 0.6498(5) 0.8001(11) 0.028(2) Uani 1 1 d . .
H1N H 0.5512 0.5964 0.7939 0.042 Uiso 1 1 calc R U
H2N H 0.6097 0.6536 0.7542 0.042 Uiso 1 1 calc R U
H3N H 0.5363 0.6846 0.7531 0.042 Uiso 1 1 calc R U
B1 B 0.5741(8) 0.6751(9) 0.9683(18) 0.042(4) Uani 1 1 d . .
H1C H 0.5275 0.6760 1.0172 0.050 Uiso 1 1 calc R U
H1D H 0.6041 0.6346 1.0229 0.050 Uiso 1 1 calc R U
C1 C 0.6789(8) 0.7749(9) 0.524(2) 0.057(4) Uani 1 1 d . .
H1A H 0.6930 0.8007 0.6216 0.068 Uiso 1 1 calc R U
H1B H 0.6938 0.8123 0.4411 0.068 Uiso 1 1 calc R U
C2 C 0.7136(7) 0.6924(9) 0.5075(17) 0.051(4) Uani 1 1 d . .
H2A H 0.6938 0.6624 0.4192 0.061 Uiso 1 1 calc R U
H2B H 0.7644 0.7001 0.4904 0.061 Uiso 1 1 calc R U
C3 C 0.7368(6) 0.5678(8) 0.6406(15) 0.043(3) Uani 1 1 d . .
H3A H 0.7882 0.5766 0.6420 0.052 Uiso 1 1 calc R U
H3B H 0.7248 0.5371 0.5469 0.052 Uiso 1 1 calc R U
C4 C 0.7157(6) 0.5185(8) 0.7742(17) 0.040(3) Uani 1 1 d . .
H4A H 0.7479 0.4707 0.7875 0.048 Uiso 1 1 calc R U
H4B H 0.7181 0.5535 0.8665 0.048 Uiso 1 1 calc R U
C5 C 0.6244(6) 0.4392(8) 0.8751(16) 0.042(3) Uani 1 1 d . .
H5A H 0.6305 0.4699 0.9716 0.051 Uiso 1 1 calc R U
H5B H 0.6531 0.3879 0.8796 0.051 Uiso 1 1 calc R U
C6 C 0.5484(8) 0.4168(8) 0.8540(16) 0.051(4) Uani 1 1 d . .
H6A H 0.5412 0.3926 0.7520 0.061 Uiso 1 1 calc R U
H6B H 0.5343 0.3748 0.9303 0.061 Uiso 1 1 calc R U
C7 C 0.4352(7) 0.4764(9) 0.8491(18) 0.055(4) Uani 1 1 d . .
H7A H 0.4184 0.4327 0.9196 0.066 Uiso 1 1 calc R U
H7B H 0.4264 0.4573 0.7441 0.066 Uiso 1 1 calc R U
C8 C 0.3978(7) 0.5546(11) 0.8773(17) 0.056(4) Uani 1 1 d . .
H8A H 0.3468 0.5437 0.8821 0.067 Uiso 1 1 calc R U
H8B H 0.4126 0.5780 0.9761 0.067 Uiso 1 1 calc R U
C9 C 0.3799(7) 0.6908(10) 0.784(2) 0.060(4) Uani 1 1 d . .
H9A H 0.3947 0.7134 0.8832 0.072 Uiso 1 1 calc R U
H9B H 0.3284 0.6836 0.7857 0.072 Uiso 1 1 calc R U
C10 C 0.3988(7) 0.7496(10) 0.6643(19) 0.060(5) Uani 1 1 d . .
H10A H 0.3849 0.7263 0.5649 0.072 Uiso 1 1 calc R U
H10B H 0.3727 0.8023 0.6794 0.072 Uiso 1 1 calc R U
C11 C 0.4920(10) 0.8231(10) 0.5523(19) 0.066(5) Uani 1 1 d . .
H11A H 0.4670 0.8766 0.5675 0.079 Uiso 1 1 calc R U
H11B H 0.4791 0.8012 0.4512 0.079 Uiso 1 1 calc R U
C12 C 0.5676(10) 0.8373(8) 0.5586(19) 0.063(5) Uani 1 1 d . .
H12A H 0.5803 0.8826 0.4876 0.076 Uiso 1 1 calc R U
H12B H 0.5808 0.8552 0.6621 0.076 Uiso 1 1 calc R U
C13 C 0.5721(8) 0.8328(9) 1.045(2) 0.059(4) Uani 1 1 d . .
H13A H 0.5394 0.8600 0.9733 0.071 Uiso 1 1 calc R U
H13B H 0.5453 0.8142 1.1350 0.071 Uiso 1 1 calc R U
C14 C 0.6272(9) 0.8898(11) 1.089(2) 0.074(5) Uani 1 1 d . .
H14A H 0.6298 0.8939 1.2009 0.088 Uiso 1 1 calc R U
H14B H 0.6177 0.9461 1.0478 0.088 Uiso 1 1 calc R U
C15 C 0.6937(10) 0.8573(10) 1.028(3) 0.084(6) Uani 1 1 d . .
H15A H 0.7060 0.8860 0.9321 0.100 Uiso 1 1 calc R U
H15B H 0.7323 0.8655 1.1013 0.100 Uiso 1 1 calc R U
C16 C 0.6819(7) 0.7697(10) 1.001(2) 0.064(5) Uani 1 1 d . .
H16A H 0.6958 0.7365 1.0908 0.077 Uiso 1 1 calc R U
H16B H 0.7092 0.7503 0.9124 0.077 Uiso 1 1 calc R U

loop_
_atom_site_aniso_label
_atom_site_aniso_U_11
_atom_site_aniso_U_22
_atom_site_aniso_U_33
_atom_site_aniso_U_23
_atom_site_aniso_U_13
_atom_site_aniso_U_12
Al1 0.0307(16) 0.0322(18) 0.0256(18) -0.0040(16) -0.0041(15) 0.0033(13)
Cl1 0.062(2) 0.092(3) 0.043(2) -0.004(2) 0.0107(18) 0.0407(19)
Cl2 0.073(2) 0.0395(16) 0.059(2) 0.0028(17) -0.043(2) -0.0083(15)
Cl3 0.064(2) 0.0380(15) 0.049(2) 0.0019(15) 0.0089(18) -0.0112(15)
Cl4 0.0405(15) 0.0501(17) 0.0301(16) 0.0038(15) 0.0025(13) 0.0028(13)
O1 0.062(7) 0.029(5) 0.054(6) 0.002(4) -0.001(5) -0.008(4)
O2 0.037(4) 0.046(5) 0.031(5) -0.002(4) 0.009(4) -0.005(4)
O3 0.041(4) 0.034(4) 0.039(5) 0.003(4) -0.009(4) 0.005(4)
O4 0.042(5) 0.038(5) 0.040(5) 0.001(4) -0.004(4) -0.013(4)
O5 0.026(4) 0.069(6) 0.038(5) -0.014(5) 0.003(4) 0.004(4)
O6 0.063(6) 0.041(5) 0.043(6) -0.004(5) -0.018(5) 0.020(4)
O7 0.048(5) 0.051(5) 0.043(6) -0.021(5) 0.004(4) -0.004(4)
N1 0.022(4) 0.027(5) 0.034(6) 0.006(4) 0.006(4) 0.008(3)
B1 0.041(8) 0.045(8) 0.039(9) 0.014(7) -0.006(7) 0.007(7)
C1 0.071(11) 0.048(9) 0.051(9) 0.011(8) -0.001(8) -0.027(8)
C2 0.034(7) 0.075(10) 0.043(9) 0.004(8) 0.006(6) -0.024(7)
C3 0.033(6) 0.064(9) 0.032(7) -0.017(7) 0.000(6) 0.009(6)
C4 0.039(6) 0.040(7) 0.042(8) -0.007(6) 0.004(6) 0.017(5)
C5 0.046(8) 0.032(6) 0.050(9) 0.004(6) -0.010(7) -0.001(5)
C6 0.090(11) 0.029(7) 0.032(8) 0.008(6) 0.005(7) -0.010(7)
C7 0.055(8) 0.065(9) 0.046(9) 0.012(8) -0.015(7) -0.038(8)
C8 0.028(7) 0.099(12) 0.041(9) 0.000(8) 0.007(6) -0.024(7)
C9 0.038(7) 0.090(12) 0.052(10) -0.019(10) 0.003(7) 0.018(7)
C10 0.042(8) 0.082(10) 0.056(11) -0.036(9) -0.028(8) 0.041(7)
C11 0.102(15) 0.048(9) 0.048(11) 0.003(8) -0.014(9) 0.040(9)
C12 0.117(16) 0.023(7) 0.050(11) 0.007(6) -0.009(10) 0.000(8)
C13 0.048(9) 0.057(9) 0.072(12) -0.028(9) -0.001(8) 0.011(7)
C14 0.091(13) 0.063(11) 0.068(12) -0.027(9) -0.003(10) 0.007(9)
C15 0.085(13) 0.062(11) 0.105(16) -0.039(11) 0.010(12) -0.035(10)
C16 0.024(7) 0.071(10) 0.099(14) -0.021(10) -0.007(8) -0.018(7)

loop_
_atom_type_symbol
_atom_type_description
_atom_type_scat_dispersion_real
_atom_type_scat_dispersion_imag
_atom_type_scat_source
C C 0.0181 0.0091 'International Tables Vol C Tables 4.2.6.8 and 6.1.1.4'
H H 0.0000 0.0000 'International Tables Vol C Tables 4.2.6.8 and 6.1.1.4'
B B 0.0090 0.0039 'International Tables Vol C Tables 4.2.6.8 and 6.1.1.4'
O O 0.0492 0.0322 'International Tables Vol C Tables 4.2.6.8 and 6.1.1.4'
Al Al 0.2130 0.2455 'International Tables Vol C Tables 4.2.6.8 and 6.1.1.4'
Cl Cl 0.3639 0.7018 'International Tables Vol C Tables 4.2.6.8 and 6.1.1.4'
N N 0.0311 0.0180 'International Tables Vol C Tables 4.2.6.8 and 6.1.1.4'

loop_
_geom_angle_atom_site_label_1
_geom_angle_atom_site_label_2
_geom_angle_atom_site_label_3
_geom_angle
Cl4 Al1 Cl2 108.0(2)
Cl4 Al1 Cl1 109.0(2)
Cl2 Al1 Cl1 110.1(2)
Cl4 Al1 Cl3 109.8(2)
Cl2 Al1 Cl3 110.0(2)
Cl1 Al1 Cl3 109.9(2)
C12 O1 C1 113.8(12)
C3 O2 C2 113.2(10)
C5 O3 C4 111.5(10)
C7 O4 C6 113.5(10)
C9 O5 C8 113.2(12)
C11 O6 C10 113.9(12)
C16 O7 C13 108.0(10)
C16 O7 B1 119.2(10)
C13 O7 B1 121.9(11)
B1 N1 H1N 109.5
B1 N1 H2N 109.5
H1N N1 H2N 109.5
B1 N1 H3N 109.5
H1N N1 H3N 109.5
H2N N1 H3N 109.5
O7 B1 N1 107.5(10)
O7 B1 H1C 110.2
N1 B1 H1C 110.2
O7 B1 H1D 110.2
N1 B1 H1D 110.2
H1C B1 H1D 108.5
O1 C1 C2 109.7(10)
O1 C1 H1A 109.7
C2 C1 H1A 109.7
O1 C1 H1B 109.7
C2 C1 H1B 109.7
H1A C1 H1B 108.2
O2 C2 C1 108.8(12)
O2 C2 H2A 109.9
C1 C2 H2A 109.9
O2 C2 H2B 109.9
C1 C2 H2B 109.9
H2A C2 H2B 108.3
O2 C3 C4 110.0(10)
O2 C3 H3A 109.7
C4 C3 H3A 109.7
O2 C3 H3B 109.7
C4 C3 H3B 109.7
H3A C3 H3B 108.2
O3 C4 C3 109.0(11)
O3 C4 H4A 109.9
C3 C4 H4A 109.9
O3 C4 H4B 109.9
C3 C4 H4B 109.9
H4A C4 H4B 108.3
O3 C5 C6 109.3(11)
O3 C5 H5A 109.8
C6 C5 H5A 109.8
O3 C5 H5B 109.8
C6 C5 H5B 109.8
H5A C5 H5B 108.3
O4 C6 C5 108.8(10)
O4 C6 H6A 109.9
C5 C6 H6A 109.9
O4 C6 H6B 109.9
C5 C6 H6B 109.9
H6A C6 H6B 108.3
O4 C7 C8 108.6(11)
O4 C7 H7A 110.0
C8 C7 H7A 110.0
O4 C7 H7B 110.0
C8 C7 H7B 110.0
H7A C7 H7B 108.3
O5 C8 C7 110.5(11)
O5 C8 H8A 109.5
C7 C8 H8A 109.5
O5 C8 H8B 109.5
C7 C8 H8B 109.5
H8A C8 H8B 108.1
O5 C9 C10 110.8(12)
O5 C9 H9A 109.5
C10 C9 H9A 109.5
O5 C9 H9B 109.5
C10 C9 H9B 109.5
H9A C9 H9B 108.1
O6 C10 C9 111.9(11)
O6 C10 H10A 109.2
C9 C10 H10A 109.2
O6 C10 H10B 109.2
C9 C10 H10B 109.2
H10A C10 H10B 107.9
O6 C11 C12 110.4(12)
O6 C11 H11A 109.6
C12 C11 H11A 109.6
O6 C11 H11B 109.6
C12 C11 H11B 109.6
H11A C11 H11B 108.1
O1 C12 C11 111.3(12)
O1 C12 H12A 109.4
C11 C12 H12A 109.4
O1 C12 H12B 109.4
C11 C12 H12B 109.4
H12A C12 H12B 108.0
C14 C13 O7 105.9(12)
C14 C13 H13A 110.6
O7 C13 H13A 110.6
C14 C13 H13B 110.6
O7 C13 H13B 110.6
H13A C13 H13B 108.7
C13 C14 C15 107.7(13)
C13 C14 H14A 110.2
C15 C14 H14A 110.2
C13 C14 H14B 110.2
C15 C14 H14B 110.2
H14A C14 H14B 108.5
C16 C15 C14 105.7(14)
C16 C15 H15A 110.6
C14 C15 H15A 110.6
C16 C15 H15B 110.6
C14 C15 H15B 110.6
H15A C15 H15B 108.7
C15 C16 O7 105.3(13)
C15 C16 H16A 110.7
O7 C16 H16A 110.7
C15 C16 H16B 110.7
O7 C16 H16B 110.7
H16A C16 H16B 108.8

loop_
_geom_bond_atom_site_label_1
_geom_bond_atom_site_label_2
_geom_bond_distance
Al1 Cl4 2.125(5)
Al1 Cl2 2.131(5)
Al1 Cl1 2.132(4)
Al1 Cl3 2.135(4)
O1 C12 1.405(17)
O1 C1 1.421(18)
O2 C3 1.409(14)
O2 C2 1.417(16)
O3 C5 1.410(15)
O3 C4 1.412(14)
O4 C7 1.403(15)
O4 C6 1.423(15)
O5 C9 1.398(17)
O5 C8 1.428(17)
O6 C11 1.387(19)
O6 C10 1.418(16)
O7 C16 1.453(16)
O7 C13 1.464(15)
O7 B1 1.530(17)
N1 B1 1.544(19)
N1 H1N 0.9100
N1 H2N 0.9100
N1 H3N 0.9100
B1 H1C 0.9900
B1 H1D 0.9900
C1 C2 1.49(2)
C1 H1A 0.9900
C1 H1B 0.9900
C2 H2A 0.9900
C2 H2B 0.9900
C3 C4 1.476(19)
C3 H3A 0.9900
C3 H3B 0.9900
C4 H4A 0.9900
C4 H4B 0.9900
C5 C6 1.505(18)
C5 H5A 0.9900
C5 H5B 0.9900
C6 H6A 0.9900
C6 H6B 0.9900
C7 C8 1.46(2)
C7 H7A 0.9900
C7 H7B 0.9900
C8 H8A 0.9900
C8 H8B 0.9900
C9 C10 1.46(2)
C9 H9A 0.9900
C9 H9B 0.9900
C10 H10A 0.9900
C10 H10B 0.9900
C11 C12 1.46(2)
C11 H11A 0.9900
C11 H11B 0.9900
C12 H12A 0.9900
C12 H12B 0.9900
C13 C14 1.45(2)
C13 H13A 0.9900
C13 H13B 0.9900
C14 C15 1.48(2)
C14 H14A 0.9900
C14 H14B 0.9900
C15 C16 1.44(2)
C15 H15A 0.9900
C15 H15B 0.9900
C16 H16A 0.9900
C16 H16B 0.9900

loop_
_geom_hbond_atom_site_label_D
_geom_hbond_atom_site_label_H
_geom_hbond_atom_site_label_A
_geom_hbond_distance_DH
_geom_hbond_distance_HA
_geom_hbond_distance_DA
_geom_hbond_angle_DHA
N1 H1N O3 0.91 2.53 3.015(11) 114.1
N1 H1N O4 0.91 2.02 2.874(12) 156.0
N1 H2N O2 0.91 2.03 2.937(11) 172.0
N1 H3N O6 0.91 1.97 2.880(12) 175.4

loop_
_geom_torsion_atom_site_label_1
_geom_torsion_atom_site_label_2
_geom_torsion_atom_site_label_3
_geom_torsion_atom_site_label_4
_geom_torsion
C16 O7 B1 N1 -98.7(13)
C13 O7 B1 N1 121.5(13)
C12 O1 C1 C2 170.8(13)
C3 O2 C2 C1 -176.4(10)
O1 C1 C2 O2 -70.3(15)
C2 O2 C3 C4 -173.0(10)
C5 O3 C4 C3 177.9(10)
O2 C3 C4 O3 73.3(12)
C4 O3 C5 C6 174.6(10)
C7 O4 C6 C5 178.4(11)
O3 C5 C6 O4 -68.2(14)
C6 O4 C7 C8 176.9(11)
C9 O5 C8 C7 -177.5(11)
O4 C7 C8 O5 70.1(14)
C8 O5 C9 C10 177.3(11)
C11 O6 C10 C9 -179.3(12)
O5 C9 C10 O6 -63.2(15)
C10 O6 C11 C12 -179.9(12)
C1 O1 C12 C11 179.8(13)
O6 C11 C12 O1 65.9(17)
C16 O7 C13 C14 11.0(18)
B1 O7 C13 C14 154.7(14)
O7 C13 C14 C15 6(2)
C13 C14 C15 C16 -21(2)
C14 C15 C16 O7 28(2)
C13 O7 C16 C15 -24.2(19)
B1 O7 C16 C15 -169.1(14)
